data_4516026
loop_
_publ_author_name
'Singh, Chandan'
'Prakasham, A. P.'
'Gangwar, Manoj Kumar'
'Butcher, Raymond J.'
'Ghosh, Prasenjit'

_publ_section_title
;
 One-Pot Tandem Hiyama Alkynylation/Cyclizations by Palladium(II) Acyclic
 Diaminocarbene (ADC) Complexes Yielding Biologically Relevant Benzofuran
 Scaffolds.
;
_journal_issue 2
_journal_name_full 'ACS omega'
_journal_page_first 1740
_journal_page_last 1756
_journal_paper_doi 10.1021/acsomega.7b01974
_journal_volume 3
_journal_year 2018
_chemical_formula_moiety 'C24 H31 Cl2 N3 O Pd'
_chemical_formula_sum 'C24 H30 Cl2 N3 O Pd'
_chemical_formula_weight 553.81
_space_group_crystal_system monoclinic
_space_group_IT_number 14
_space_group_name_Hall '-P 2yn'
_space_group_name_H-M_alt 'P 1 21/n 1'
_atom_sites_solution_hydrogens mixed
_atom_sites_solution_primary dual
_audit_creation_date 2017-12-29
_audit_creation_method
;
Olex2 1.2
(compiled 2017.08.10 svn.r3458 for OlexSys, GUI svn.r5381)
;
_cell_angle_alpha 90
_cell_angle_beta 98.636(3)
_cell_angle_gamma 90
_cell_formula_units_Z 4
_cell_length_a 8.6515(2)
_cell_length_b 13.5074(3)
_cell_length_c 21.4232(6)
_cell_measurement_reflns_used 13886
_cell_measurement_temperature 150(2)
_cell_measurement_theta_max 30.9440
_cell_measurement_theta_min 2.4190
_cell_volume 2475.12(11)
_computing_cell_refinement 'CrysAlisPro 1.171.38.43 (Rigaku OD, 2015)'
_computing_data_collection 'CrysAlisPro 1.171.38.43 (Rigaku OD, 2015)'
_computing_data_reduction 'CrysAlisPro 1.171.38.43 (Rigaku OD, 2015)'
_computing_molecular_graphics 'Olex2 (Dolomanov et al., 2009)'
_computing_publication_material 'Olex2 (Dolomanov et al., 2009)'
_computing_structure_refinement 'ShelXL (Sheldrick, 2015)'
_computing_structure_solution 'ShelXT (Sheldrick, 2015)'
_diffrn_ambient_temperature 150.0
_diffrn_measured_fraction_theta_full 0.996
_diffrn_measured_fraction_theta_max 0.996
_diffrn_measurement_device_type 'dtrek-CrysAlisPro-abstract goniometer imported rigaku-d*trek images'
_diffrn_measurement_method '\w scans'
_diffrn_radiation_type MoK\a
_diffrn_radiation_wavelength 0.71073
_diffrn_reflns_av_R_equivalents 0.0671
_diffrn_reflns_av_unetI/netI 0.0408
_diffrn_reflns_Laue_measured_fraction_full 0.996
_diffrn_reflns_Laue_measured_fraction_max 0.996
_diffrn_reflns_limit_h_max 10
_diffrn_reflns_limit_h_min -10
_diffrn_reflns_limit_k_max 16
_diffrn_reflns_limit_k_min -15
_diffrn_reflns_limit_l_max 25
_diffrn_reflns_limit_l_min -25
_diffrn_reflns_number 25196
_diffrn_reflns_point_group_measured_fraction_full 0.996
_diffrn_reflns_point_group_measured_fraction_max 0.996
_diffrn_reflns_theta_full 24.999
_diffrn_reflns_theta_max 24.999
_diffrn_reflns_theta_min 2.430
_diffrn_source 'fine-focus sealed X-ray tube'
_exptl_absorpt_coefficient_mu 0.986
_exptl_absorpt_correction_T_max 1.00000
_exptl_absorpt_correction_T_min 0.85646
_exptl_absorpt_correction_type multi-scan
_exptl_absorpt_process_details
;
CrysAlisPro 1.171.38.43 (Rigaku Oxford Diffraction, 2015)
Empirical absorption correction using spherical harmonics,
 implemented in SCALE3 ABSPACK scaling algorithm.
;
_exptl_crystal_colour colourless
_exptl_crystal_density_diffrn 1.486
_exptl_crystal_description block
_exptl_crystal_F_000 1132
_exptl_crystal_size_max 0.172
_exptl_crystal_size_mid 0.066
_exptl_crystal_size_min 0.036
_refine_diff_density_max 0.476
_refine_diff_density_min -0.601
_refine_diff_density_rms 0.111
_refine_ls_extinction_method none
_refine_ls_goodness_of_fit_ref 1.077
_refine_ls_hydrogen_treatment mixed
_refine_ls_matrix_type full
_refine_ls_number_parameters 382
_refine_ls_number_reflns 4335
_refine_ls_number_restraints 0
_refine_ls_restrained_S_all 1.077
_refine_ls_R_factor_all 0.0413
_refine_ls_R_factor_gt 0.0337
_refine_ls_shift/su_max 0.002
_refine_ls_shift/su_mean 0.000
_refine_ls_structure_factor_coef Fsqd
_refine_ls_weighting_details 'w=1/[\s^2^(Fo^2^)+(0.0297P)^2^+2.4190P] where P=(Fo^2^+2Fc^2^)/3'
_refine_ls_weighting_scheme calc
_refine_ls_wR_factor_gt 0.0716
_refine_ls_wR_factor_ref 0.0771
_reflns_Friedel_coverage 0.000
_reflns_number_gt 3752
_reflns_number_total 4335
_reflns_threshold_expression 'I > 2\s(I)'
_cod_data_source_file ao7b01974_si_002.cif
_cod_data_source_block pg-cs-5-43_mo
_cod_original_cell_volume 2475.11(11)
_cod_database_code 4516026
_shelx_shelxl_version_number 2016/6
_shelx_space_group_comment
;
The symmetry employed for this shelxl refinement is uniquely defined
by the following loop, which should always be used as a source of
symmetry information in preference to the above space-group names.
They are only intended as comments.
;
_olex2_refinement_description
;
1. Fixed Uiso
 At 1.5 times of:
  All C(H,H,H) groups
2.a Idealised Me refined as rotating group:
 C8(H8A,H8B,H8C), C17(H17A,H17B,H17C)
;
_olex2_submission_special_instructions 'No special instructions were received'

loop_
_space_group_symop_operation_xyz
'x, y, z'
'-x+1/2, y+1/2, -z+1/2'
'-x, -y, -z'
'x-1/2, -y-1/2, z-1/2'

loop_
_atom_site_label
_atom_site_type_symbol
_atom_site_fract_x
_atom_site_fract_y
_atom_site_fract_z
_atom_site_U_iso_or_equiv
_atom_site_adp_type
_atom_site_occupancy
_atom_site_site_symmetry_order
_atom_site_calc_flag
_atom_site_refinement_flags_posn
Pd1 Pd 0.40836(2) 0.57378(2) 0.71968(2) 0.01623(9) Uani 1 1 d .
Cl1 Cl 0.48391(9) 0.42252(6) 0.67626(4) 0.02556(19) Uani 1 1 d .
Cl2 Cl 0.34480(10) 0.49084(6) 0.80651(4) 0.0274(2) Uani 1 1 d .
O1 O 0.5479(3) 0.78475(19) 0.92567(11) 0.0372(6) Uani 1 1 d .
N1 N 0.2032(3) 0.7387(2) 0.73540(13) 0.0205(6) Uani 1 1 d .
H1 H 0.177(4) 0.787(3) 0.7497(16) 0.021(10) Uiso 1 1 d .
N2 N 0.5295(3) 0.70156(19) 0.61862(12) 0.0202(6) Uani 1 1 d .
N3 N 0.4444(3) 0.75301(19) 0.79590(12) 0.0197(6) Uani 1 1 d .
C1 C 0.0866(3) 0.6872(2) 0.69185(15) 0.0196(7) Uani 1 1 d .
C2 C 0.0773(3) 0.7038(2) 0.62711(16) 0.0224(7) Uani 1 1 d .
C3 C -0.0299(4) 0.6470(3) 0.58721(18) 0.0253(7) Uani 1 1 d .
H3 H -0.030(3) 0.655(2) 0.5466(17) 0.021(9) Uiso 1 1 d .
C4 C -0.1287(4) 0.5797(2) 0.60960(17) 0.0264(8) Uani 1 1 d .
C5 C -0.1242(4) 0.5716(2) 0.67444(18) 0.0260(8) Uani 1 1 d .
H5 H -0.195(4) 0.530(3) 0.6892(17) 0.032(10) Uiso 1 1 d .
C6 C -0.0174(3) 0.6246(2) 0.71691(16) 0.0234(7) Uani 1 1 d .
C7 C -0.2374(5) 0.5171(3) 0.5648(2) 0.0366(9) Uani 1 1 d .
H7A H -0.197(4) 0.461(3) 0.5587(19) 0.039(11) Uiso 1 1 d .
H7B H -0.338(5) 0.502(3) 0.5793(19) 0.051(12) Uiso 1 1 d .
H7C H -0.265(5) 0.548(3) 0.525(2) 0.055(13) Uiso 1 1 d .
C8 C -0.0181(4) 0.6183(3) 0.78691(17) 0.0313(8) Uani 1 1 d .
H8A H 0.082897 0.592881 0.807564 0.047 Uiso 1 1 calc GR
H8B H -0.101683 0.573566 0.795380 0.047 Uiso 1 1 calc GR
H8C H -0.035888 0.684288 0.803439 0.047 Uiso 1 1 calc GR
C9 C 0.1672(5) 0.7826(3) 0.59951(19) 0.0277(8) Uani 1 1 d .
H9A H 0.209(4) 0.760(3) 0.562(2) 0.049(12) Uiso 1 1 d .
H9B H 0.249(4) 0.805(3) 0.6232(17) 0.022(9) Uiso 1 1 d .
H9C H 0.103(4) 0.834(3) 0.5887(18) 0.034(10) Uiso 1 1 d .
C10 C 0.5886(3) 0.7731(2) 0.58084(15) 0.0195(7) Uani 1 1 d .
C11 C 0.5499(3) 0.7674(2) 0.51563(15) 0.0216(7) Uani 1 1 d .
C12 C 0.6055(4) 0.8426(3) 0.48112(18) 0.0279(8) Uani 1 1 d .
H12 H 0.588(4) 0.844(3) 0.4424(18) 0.034(11) Uiso 1 1 d .
C13 C 0.6963(4) 0.9196(2) 0.50913(17) 0.0294(8) Uani 1 1 d .
C14 C 0.7347(4) 0.9201(3) 0.57455(18) 0.0279(8) Uani 1 1 d .
H14 H 0.794(4) 0.963(3) 0.5940(18) 0.033(11) Uiso 1 1 d .
C15 C 0.6817(3) 0.8478(2) 0.61231(15) 0.0222(7) Uani 1 1 d .
C16 C 0.7498(7) 1.0018(4) 0.4705(3) 0.0490(12) Uani 1 1 d .
H16A H 0.764(5) 0.981(3) 0.434(2) 0.049(13) Uiso 1 1 d .
H16B H 0.846(7) 1.027(4) 0.490(3) 0.085(19) Uiso 1 1 d .
H16C H 0.684(6) 1.057(4) 0.466(3) 0.084(19) Uiso 1 1 d .
C17 C 0.4508(4) 0.6850(3) 0.48415(17) 0.0290(8) Uani 1 1 d .
H17A H 0.472067 0.624023 0.508707 0.043 Uiso 1 1 calc GR
H17B H 0.475504 0.674848 0.441451 0.043 Uiso 1 1 calc GR
H17C H 0.340079 0.702437 0.481758 0.043 Uiso 1 1 calc GR
C18 C 0.7211(5) 0.8493(3) 0.68284(18) 0.0325(9) Uani 1 1 d .
H18A H 0.788(5) 0.897(3) 0.695(2) 0.052(13) Uiso 1 1 d .
H18B H 0.757(4) 0.790(3) 0.6971(17) 0.032(10) Uiso 1 1 d .
H18C H 0.626(5) 0.863(3) 0.699(2) 0.059(13) Uiso 1 1 d .
C19 C 0.3445(3) 0.7027(2) 0.75511(14) 0.0185(7) Uani 1 1 d .
C20 C 0.4099(4) 0.8464(3) 0.82694(17) 0.0267(8) Uani 1 1 d .
H20A H 0.490(4) 0.888(3) 0.8203(17) 0.032(10) Uiso 1 1 d .
H20B H 0.320(4) 0.873(3) 0.8077(17) 0.033(10) Uiso 1 1 d .
C21 C 0.4058(5) 0.8268(3) 0.89546(19) 0.0361(9) Uani 1 1 d .
H21A H 0.324(5) 0.782(3) 0.8999(19) 0.049(12) Uiso 1 1 d .
H21B H 0.397(4) 0.886(3) 0.9156(18) 0.034(10) Uiso 1 1 d .
C22 C 0.5813(5) 0.6954(3) 0.89588(19) 0.0381(9) Uani 1 1 d .
H22A H 0.675(4) 0.673(3) 0.9132(18) 0.033(10) Uiso 1 1 d .
H22B H 0.506(4) 0.643(3) 0.9029(17) 0.037(10) Uiso 1 1 d .
C23 C 0.5928(4) 0.7109(3) 0.82705(18) 0.0286(8) Uani 1 1 d .
H23A H 0.665(4) 0.759(3) 0.8232(16) 0.027(9) Uiso 1 1 d .
H23B H 0.609(4) 0.648(3) 0.8085(17) 0.028(9) Uiso 1 1 d .
C24 C 0.4810(3) 0.6504(2) 0.65436(15) 0.0201(7) Uani 1 1 d .

loop_
_atom_site_aniso_label
_atom_site_aniso_U_11
_atom_site_aniso_U_22
_atom_site_aniso_U_33
_atom_site_aniso_U_23
_atom_site_aniso_U_13
_atom_site_aniso_U_12
Pd1 0.01773(14) 0.01317(14) 0.01811(14) 0.00065(10) 0.00374(9) -0.00065(9)
Cl1 0.0307(4) 0.0177(4) 0.0299(5) -0.0040(3) 0.0097(3) 0.0008(3)
Cl2 0.0385(5) 0.0219(4) 0.0239(4) 0.0047(4) 0.0113(4) -0.0005(3)
O1 0.0458(15) 0.0366(16) 0.0254(14) -0.0040(12) -0.0067(11) 0.0000(12)
N1 0.0208(14) 0.0127(14) 0.0273(16) -0.0039(13) 0.0014(11) 0.0026(11)
N2 0.0215(13) 0.0180(14) 0.0211(14) 0.0005(12) 0.0039(11) 0.0008(11)
N3 0.0203(13) 0.0169(14) 0.0207(14) -0.0025(12) -0.0002(11) 0.0006(11)
C1 0.0137(14) 0.0161(16) 0.0275(18) -0.0015(14) -0.0014(12) 0.0026(12)
C2 0.0163(15) 0.0205(17) 0.0302(19) -0.0008(15) 0.0031(13) 0.0033(13)
C3 0.0270(18) 0.0237(19) 0.0243(19) -0.0008(16) 0.0002(15) 0.0033(14)
C4 0.0168(16) 0.0196(18) 0.040(2) -0.0038(16) -0.0036(14) 0.0055(13)
C5 0.0181(16) 0.0157(17) 0.044(2) 0.0025(16) 0.0026(15) -0.0001(13)
C6 0.0192(16) 0.0207(17) 0.0301(19) 0.0000(15) 0.0030(14) 0.0047(13)
C7 0.028(2) 0.030(2) 0.049(3) -0.010(2) -0.0069(19) 0.0008(17)
C8 0.0259(18) 0.033(2) 0.035(2) 0.0059(17) 0.0062(15) 0.0041(15)
C9 0.0275(19) 0.024(2) 0.031(2) 0.0014(17) 0.0029(17) -0.0020(17)
C10 0.0216(16) 0.0171(16) 0.0216(17) 0.0041(14) 0.0089(13) 0.0012(13)
C11 0.0218(16) 0.0202(17) 0.0234(18) -0.0011(14) 0.0054(13) 0.0016(13)
C12 0.038(2) 0.029(2) 0.0188(19) 0.0025(16) 0.0091(15) 0.0023(16)
C13 0.038(2) 0.0214(19) 0.033(2) 0.0035(16) 0.0181(16) -0.0025(15)
C14 0.0333(19) 0.0214(19) 0.031(2) -0.0051(16) 0.0114(16) -0.0081(16)
C15 0.0237(16) 0.0187(17) 0.0243(18) -0.0014(14) 0.0039(13) 0.0019(13)
C16 0.080(4) 0.031(2) 0.042(3) 0.006(2) 0.031(3) -0.011(3)
C17 0.0301(18) 0.0283(19) 0.0276(19) -0.0039(16) 0.0017(15) -0.0020(15)
C18 0.040(2) 0.028(2) 0.028(2) -0.0015(18) -0.0017(17) -0.0051(19)
C19 0.0218(16) 0.0167(16) 0.0180(16) 0.0031(13) 0.0065(13) -0.0022(13)
C20 0.0241(18) 0.0206(18) 0.033(2) -0.0064(16) -0.0038(16) 0.0006(15)
C21 0.035(2) 0.040(2) 0.032(2) -0.0137(19) 0.0032(17) 0.0007(19)
C22 0.042(2) 0.027(2) 0.039(2) 0.0043(18) -0.0163(19) -0.0006(18)
C23 0.0229(18) 0.024(2) 0.036(2) -0.0085(17) -0.0061(15) 0.0018(15)
C24 0.0225(16) 0.0165(16) 0.0200(17) -0.0025(14) -0.0011(13) 0.0029(13)

loop_
_atom_type_symbol
_atom_type_description
_atom_type_scat_dispersion_real
_atom_type_scat_dispersion_imag
_atom_type_scat_source
C C 0.0033 0.0016 'International Tables Vol C Tables 4.2.6.8 and 6.1.1.4'
H H 0.0000 0.0000 'International Tables Vol C Tables 4.2.6.8 and 6.1.1.4'
Cl Cl 0.1484 0.1585 'International Tables Vol C Tables 4.2.6.8 and 6.1.1.4'
N N 0.0061 0.0033 'International Tables Vol C Tables 4.2.6.8 and 6.1.1.4'
O O 0.0106 0.0060 'International Tables Vol C Tables 4.2.6.8 and 6.1.1.4'
Pd Pd -0.9988 1.0072 'International Tables Vol C Tables 4.2.6.8 and 6.1.1.4'

loop_
_geom_angle_atom_site_label_1
_geom_angle_atom_site_label_2
_geom_angle_atom_site_label_3
_geom_angle
Cl2 Pd1 Cl1 90.63(3)
C19 Pd1 Cl1 179.13(9)
C19 Pd1 Cl2 90.22(8)
C24 Pd1 Cl1 92.20(9)
C24 Pd1 Cl2 173.05(9)
C24 Pd1 C19 86.98(12)
C22 O1 C21 111.0(3)
C1 N1 H1 117(3)
C19 N1 H1 120(3)
C19 N1 C1 123.4(3)
C24 N2 C10 172.9(3)
C19 N3 C20 125.5(3)
C19 N3 C23 122.8(3)
C23 N3 C20 110.4(3)
C2 C1 N1 119.6(3)
C2 C1 C6 122.3(3)
C6 C1 N1 118.0(3)
C1 C2 C9 123.6(3)
C3 C2 C1 117.1(3)
C3 C2 C9 119.2(3)
C2 C3 H3 116(2)
C4 C3 C2 122.6(3)
C4 C3 H3 121(2)
C3 C4 C5 118.3(3)
C3 C4 C7 120.7(4)
C5 C4 C7 121.1(3)
C4 C5 H5 118(2)
C4 C5 C6 121.9(3)
C6 C5 H5 120(2)
C1 C6 C8 121.1(3)
C5 C6 C1 117.5(3)
C5 C6 C8 121.4(3)
C4 C7 H7A 112(3)
C4 C7 H7B 115(2)
C4 C7 H7C 112(3)
H7A C7 H7B 105(4)
H7A C7 H7C 108(4)
H7B C7 H7C 105(4)
C6 C8 H8A 109.5
C6 C8 H8B 109.5
C6 C8 H8C 109.5
H8A C8 H8B 109.5
H8A C8 H8C 109.5
H8B C8 H8C 109.5
C2 C9 H9A 112(2)
C2 C9 H9B 116(2)
C2 C9 H9C 108(2)
H9A C9 H9B 103(3)
H9A C9 H9C 109(3)
H9B C9 H9C 108(3)
C11 C10 N2 119.2(3)
C11 C10 C15 124.0(3)
C15 C10 N2 116.8(3)
C10 C11 C17 121.9(3)
C12 C11 C10 116.5(3)
C12 C11 C17 121.6(3)
C11 C12 H12 122(3)
C11 C12 C13 122.7(3)
C13 C12 H12 115(3)
C12 C13 C14 118.3(3)
C12 C13 C16 121.3(4)
C14 C13 C16 120.4(4)
C13 C14 H14 123(3)
C15 C14 C13 122.3(3)
C15 C14 H14 115(3)
C10 C15 C18 121.6(3)
C14 C15 C10 116.3(3)
C14 C15 C18 122.2(3)
C13 C16 H16A 111(3)
C13 C16 H16B 110(3)
C13 C16 H16C 114(3)
H16A C16 H16B 107(4)
H16A C16 H16C 109(5)
H16B C16 H16C 104(5)
C11 C17 H17A 109.5
C11 C17 H17B 109.5
C11 C17 H17C 109.5
H17A C17 H17B 109.5
H17A C17 H17C 109.5
H17B C17 H17C 109.5
C15 C18 H18A 110(3)
C15 C18 H18B 110(2)
C15 C18 H18C 107(3)
H18A C18 H18B 112(4)
H18A C18 H18C 109(4)
H18B C18 H18C 109(4)
N1 C19 Pd1 119.4(2)
N3 C19 Pd1 120.4(2)
N3 C19 N1 120.2(3)
N3 C20 H20A 104(2)
N3 C20 H20B 111(2)
N3 C20 C21 109.1(3)
H20A C20 H20B 108(3)
C21 C20 H20A 113(2)
C21 C20 H20B 112(2)
O1 C21 C20 111.8(3)
O1 C21 H21A 108(3)
O1 C21 H21B 105(2)
C20 C21 H21A 110(3)
C20 C21 H21B 109(2)
H21A C21 H21B 113(3)
O1 C22 H22A 110(2)
O1 C22 H22B 111(2)
O1 C22 C23 111.8(3)
H22A C22 H22B 106(3)
C23 C22 H22A 105(2)
C23 C22 H22B 113(2)
N3 C23 C22 108.4(3)
N3 C23 H23A 104(2)
N3 C23 H23B 109(2)
C22 C23 H23A 109(2)
C22 C23 H23B 108(2)
H23A C23 H23B 117(3)
N2 C24 Pd1 174.7(3)

loop_
_geom_bond_atom_site_label_1
_geom_bond_atom_site_label_2
_geom_bond_distance
Pd1 Cl1 2.3770(8)
Pd1 Cl2 2.3077(8)
Pd1 C19 2.009(3)
Pd1 C24 1.920(3)
O1 C21 1.419(5)
O1 C22 1.416(5)
N1 H1 0.76(4)
N1 C1 1.446(4)
N1 C19 1.325(4)
N2 C10 1.405(4)
N2 C24 1.156(4)
N3 C19 1.321(4)
N3 C20 1.477(4)
N3 C23 1.470(4)
C1 C2 1.395(4)
C1 C6 1.399(4)
C2 C3 1.393(5)
C2 C9 1.492(5)
C3 H3 0.88(3)
C3 C4 1.381(5)
C4 C5 1.388(5)
C4 C7 1.500(5)
C5 H5 0.92(4)
C5 C6 1.393(5)
C6 C8 1.503(5)
C7 H7A 0.85(4)
C7 H7B 0.99(4)
C7 H7C 0.94(5)
C8 H8A 0.9800
C8 H8B 0.9800
C8 H8C 0.9800
C9 H9A 0.99(4)
C9 H9B 0.86(4)
C9 H9C 0.90(4)
C10 C11 1.389(4)
C10 C15 1.400(4)
C11 C12 1.384(5)
C11 C17 1.501(5)
C12 H12 0.82(4)
C12 C13 1.385(5)
C13 C14 1.391(5)
C13 C16 1.499(5)
C14 H14 0.84(4)
C14 C15 1.389(5)
C15 C18 1.498(5)
C16 H16A 0.85(5)
C16 H16B 0.94(6)
C16 H16C 0.93(6)
C17 H17A 0.9800
C17 H17B 0.9800
C17 H17C 0.9800
C18 H18A 0.88(5)
C18 H18B 0.90(4)
C18 H18C 0.95(4)
C20 H20A 0.92(4)
C20 H20B 0.90(4)
C20 C21 1.497(5)
C21 H21A 0.95(4)
C21 H21B 0.92(4)
C22 H22A 0.89(4)
C22 H22B 0.99(4)
C22 C23 1.507(5)
C23 H23A 0.91(4)
C23 H23B 0.96(4)
